data_7701213
loop_
_publ_author_name
'Spearing-Ewyn, E Anastasia K'
'Beattie, Nicholas A.'
'Colebatch, Annie L.'
'Martinez-Martinez, Antonio J'
'Docker, Andrew'
'Boyd, Timothy M.'
'Baillie, Gregg'
'Reed, Rachel'
'Macgregor, Stuart A.'
'Weller, Andrew S.'

_publ_section_title
;
 The role of neutral Rh(PONOP)H, free NMe<sub>2</sub>H, boronium and
 ammonium salts in the dehydrocoupling of dimethylamine-borane using the
 cationic pincer [Rh(PONOP)(\h<sup>2</sup>-H<sub>2</sub>)]<sup>+</sup>
 catalyst.
;
_journal_issue 39
_journal_name_full 'Dalton transactions (Cambridge, England : 2003)'
_journal_page_first 14724
_journal_page_last 14736
_journal_paper_doi 10.1039/c9dt03358k
_journal_volume 48
_journal_year 2019
_chemical_compound_source SYN
_chemical_formula_moiety 'C24 H51 B1 N2 O2 P2 Rh1, C32 H12 B1 F24'
_chemical_formula_sum 'C56 H63 B2 F24 N2 O2 P2 Rh'
_chemical_formula_weight 1438.55
_chemical_melting_point ?
_space_group_IT_number 14
_space_group_name_Hall '-P 2ybc'
_space_group_name_H-M_alt 'P 1 21/c 1'
_symmetry_cell_setting monoclinic
_symmetry_space_group_name_Hall '-P 2ybc'
_symmetry_space_group_name_H-M 'P 1 21/c 1'
_atom_sites_solution_hydrogens difmap
_atom_sites_solution_primary direct
_audit_creation_date 2016-02-03
_audit_creation_method CRYSTALS_ver_14.43
_audit_update_record
;
2019-05-20 deposited with the CCDC.    2019-09-03 downloaded from the CCDC.
;
_cell_angle_alpha 90
_cell_angle_beta 94.9435(5)
_cell_angle_gamma 90
_cell_formula_units_Z 4
_cell_length_a 12.66700(10)
_cell_length_b 18.7076(2)
_cell_length_c 26.9666(3)
_cell_measurement_reflns_used 12673
_cell_measurement_temperature 150
_cell_measurement_theta_max 27
_cell_measurement_theta_min 5
_cell_volume 6366.48(11)
_computing_cell_refinement 'DENZO/SCALEPACK (Otwinowski & Minor, 1997)'
_computing_data_collection 'COLLECT (Nonius, 2001).'
_computing_data_reduction 'DENZO/SCALEPACK (Otwinowski & Minor, 1997)'
_computing_molecular_graphics 'CAMERON (Watkin et al., 1996)'
_computing_publication_material 'CRYSTALS (Betteridge et al., 2003)'
_computing_structure_refinement 'CRYSTALS (Betteridge et al., 2003)'
_computing_structure_solution 'SIR92 (Altomare et al., 1994)'
_diffrn_ambient_temperature 150
_diffrn_measured_fraction_theta_full 0.973
_diffrn_measured_fraction_theta_max 0.968
_diffrn_measurement_device Area
_diffrn_measurement_device_type 'Nonius KappaCCD'
_diffrn_measurement_method \w
_diffrn_radiation_monochromator graphite
_diffrn_radiation_type 'Mo K\a'
_diffrn_radiation_wavelength 0.71073
_diffrn_reflns_av_R_equivalents 0.029
_diffrn_reflns_limit_h_max 16
_diffrn_reflns_limit_h_min -16
_diffrn_reflns_limit_k_max 24
_diffrn_reflns_limit_k_min -17
_diffrn_reflns_limit_l_max 34
_diffrn_reflns_limit_l_min -34
_diffrn_reflns_number 22651
_diffrn_reflns_theta_full 25.022
_diffrn_reflns_theta_max 27.496
_diffrn_reflns_theta_min 5.108
_diffrn_standards_number 0
_exptl_absorpt_coefficient_mu 0.430
_exptl_absorpt_correction_T_max 0.92
_exptl_absorpt_correction_T_min 0.79
_exptl_absorpt_correction_type multi-scan
_exptl_absorpt_process_details 'DENZO/SCALEPACK (Otwinowski & Minor, 1997)'
_exptl_crystal_colour yellow
_exptl_crystal_density_diffrn 1.501
_exptl_crystal_density_meas ?
_exptl_crystal_density_method 'not measured'
_exptl_crystal_description block
_exptl_crystal_F_000 2920
_exptl_crystal_size_max 0.500
_exptl_crystal_size_mid 0.300
_exptl_crystal_size_min 0.200
_refine_diff_density_max 1.17
_refine_diff_density_min -1.11
_refine_ls_extinction_method None
_refine_ls_goodness_of_fit_ref 0.9179
_refine_ls_hydrogen_treatment refxyz
_refine_ls_matrix_type full
_refine_ls_number_parameters 1072
_refine_ls_number_reflns 14142
_refine_ls_number_restraints 924
_refine_ls_R_factor_all 0.0711
_refine_ls_R_factor_gt 0.0501
_refine_ls_shift/su_max 0.0124477
_refine_ls_shift/su_mean 0.0001442
_refine_ls_structure_factor_coef Fsqd
_refine_ls_weighting_details
;
 Method, part 1, Chebychev polynomial, (Watkin, 1994, Prince, 1982) 
 [weight] = 1.0/[A~0~*T~0~(x)+A~1~*T~1~(x) ... +A~n-1~]*T~n-1~(x)] 
 where A~i~ are the Chebychev coefficients listed below and x= Fcalc/Fmax 
 Method = Robust Weighting (Prince, 1982) 
 W = [weight] * [1-(deltaF/6*sigmaF)^2^]^2^ 
 A~i~ are: 
 19.6 28.0 13.1 3.33 
;
_refine_ls_weighting_scheme calc
_refine_ls_wR_factor_all 0.1348
_refine_ls_wR_factor_gt 0.1103
_refine_ls_wR_factor_ref 0.1348
_reflns_limit_h_max 16
_reflns_limit_h_min -16
_reflns_limit_k_max 24
_reflns_limit_k_min 0
_reflns_limit_l_max 34
_reflns_limit_l_min 0
_reflns_number_gt 10850
_reflns_number_total 14142
_reflns_threshold_expression I>2.0\s(I)
_oxford_diffrn_Wilson_B_factor 1.92
_oxford_diffrn_Wilson_scale 30.96
_oxford_refine_ls_r_factor_ref 0.0711
_oxford_refine_ls_scale 0.19730(9)
_oxford_reflns_number_all 14142
_oxford_reflns_threshold_expression_ref I>-3.0\s(I)
_oxford_structure_analysis_title '001alc16 At 16: 3 on 3/ 2'
_cod_data_source_file c9dt03358k2.cif
_cod_data_source_block 001ALC16
_cod_depositor_comments
;
The following automatic conversions were performed:

'_chemical_melting_point' value 'not measured' was changed to '?' -
the value is undefined or not given.

'_exptl_crystal_density_meas' value 'not measured' was changed to '?'
- the value is perceived as not measured.

Automatic conversion script
Id: cif_fix_values 4973 2017-02-22 13:04:09Z antanas 

 Adding full bibliography for 7701212--7701213.cif.
;
_cod_original_sg_symbol_H-M 'P 1 21/c 1 '
_cod_original_formula_sum 'C56 H63 B2 F24 N2 O2 P2 Rh1'
_cod_database_code 7701213

loop_
_symmetry_equiv_pos_as_xyz
x,y,z
-x,-y,-z
-x,y+1/2,-z+1/2
x,-y+1/2,z+1/2

loop_
_atom_site_label
_atom_site_type_symbol
_atom_site_fract_x
_atom_site_fract_y
_atom_site_fract_z
_atom_site_U_iso_or_equiv
_atom_site_occupancy
_atom_site_adp_type
_atom_site_refinement_flags_posn
_atom_site_disorder_assembly
_atom_site_disorder_group
F1 F -0.1053(3) 0.8538(2) 0.89174(13) 0.0850 1.0000 Uani . . .
F2 F -0.1698(2) 0.8843(2) 0.81981(14) 0.0743 1.0000 Uani . . .
F3 F -0.0670(3) 0.9548(2) 0.86081(18) 0.0926 1.0000 Uani . . .
F7 F 0.1706(2) 0.52043(18) 0.73864(13) 0.0638 1.0000 Uani . . .
F8 F 0.2412(4) 0.5974(2) 0.69613(12) 0.0875 1.0000 Uani . . .
F9 F 0.3206(3) 0.4974(3) 0.71215(16) 0.0997 1.0000 Uani . . .
F10 F 0.5711(2) 0.54409(19) 0.90887(11) 0.0619 1.0000 Uani . . .
F11 F 0.6100(2) 0.50877(16) 0.83707(12) 0.0566 1.0000 Uani . . .
F12 F 0.6409(2) 0.61570(17) 0.86073(14) 0.0634 1.0000 Uani . . .
F19 F 0.2775(3) 0.68135(17) 1.06706(10) 0.0584 1.0000 Uani . . .
F20 F 0.2799(2) 0.56813(18) 1.05690(11) 0.0566 1.0000 Uani . . .
F21 F 0.1436(2) 0.61782(19) 1.08257(9) 0.0533 1.0000 Uani . . .
F22 F -0.0650(2) 0.53234(15) 0.88248(9) 0.0452 1.0000 Uani . . .
F23 F -0.1208(2) 0.55171(16) 0.95364(9) 0.0458 1.0000 Uani . . .
F24 F -0.13758(19) 0.63225(16) 0.89696(13) 0.0564 1.0000 Uani . . .
C1 C 0.0703(4) 0.2274(3) 0.99866(18) 0.0462 1.0000 Uani D . .
C2 C 0.0381(5) 0.1019(3) 0.9878(2) 0.0620 1.0000 Uani D . .
C3 C -0.0371(4) 0.1874(4) 0.9261(2) 0.0630 1.0000 Uani D . .
C4 C 0.1377(3) 0.1304(2) 0.77116(15) 0.0377 1.0000 Uani D . .
C5 C 0.0389(4) 0.1242(3) 0.8001(2) 0.0544 1.0000 Uani D . .
C6 C 0.1379(5) 0.0707(3) 0.73256(18) 0.0559 1.0000 Uani D . .
C7 C 0.1340(5) 0.2028(3) 0.7447(2) 0.0542 1.0000 Uani D . .
C8 C 0.3097(3) 0.0425(2) 0.83474(16) 0.0346 1.0000 Uani D . .
C9 C 0.2259(4) -0.0071(2) 0.85370(19) 0.0474 1.0000 Uani D . .
C10 C 0.3617(5) 0.0051(3) 0.7928(2) 0.0536 1.0000 Uani D . .
C11 C 0.3950(4) 0.0576(3) 0.8772(2) 0.0518 1.0000 Uani D . .
C12 C 0.4016(3) 0.21710(19) 0.78557(14) 0.0283 1.0000 Uani D . .
C13 C 0.4737(3) 0.2364(2) 0.75235(15) 0.0372 1.0000 Uani D . .
C14 C 0.5279(3) 0.3003(2) 0.76087(16) 0.0400 1.0000 Uani D . .
C15 C 0.5103(3) 0.3421(2) 0.80168(16) 0.0366 1.0000 Uani D . .
C16 C 0.4362(3) 0.31860(19) 0.83286(14) 0.0266 1.0000 Uani D . .
C17 C 0.2300(3) 0.41015(19) 0.89798(14) 0.0268 1.0000 Uani D . .
C18 C 0.1272(3) 0.3939(2) 0.92164(17) 0.0355 1.0000 Uani D . .
C19 C 0.2037(4) 0.4153(3) 0.84138(16) 0.0400 1.0000 Uani D . .
C20 C 0.2760(4) 0.4816(2) 0.91755(18) 0.0390 1.0000 Uani D . .
C21 C 0.4007(3) 0.3308(2) 0.96854(14) 0.0288 1.0000 Uani D . .
C22 C 0.4725(3) 0.3963(2) 0.97864(17) 0.0389 1.0000 Uani D . .
C23 C 0.3278(4) 0.3219(3) 1.01045(16) 0.0431 1.0000 Uani D . .
C24 C 0.4704(4) 0.2641(2) 0.96622(19) 0.0433 1.0000 Uani D . .
C25 C 0.1678(2) 0.77644(17) 0.83813(12) 0.0202 1.0000 Uani D . .
C26 C 0.0800(3) 0.80899(18) 0.85664(13) 0.0243 1.0000 Uani D . .
C27 C 0.0108(3) 0.85327(18) 0.82827(14) 0.0279 1.0000 Uani D . .
C28 C 0.0266(3) 0.86777(19) 0.77884(14) 0.0282 1.0000 Uani D . .
C29 C 0.1133(2) 0.83768(15) 0.75939(10) 0.0259 1.0000 Uani D . .
C30 C 0.1826(3) 0.79290(18) 0.78843(13) 0.0237 1.0000 Uani D . .
C31 C -0.0816(4) 0.8863(3) 0.85050(18) 0.0451 1.0000 Uani . . .
C32 C 0.13236(18) 0.84932(12) 0.70604(7) 0.0383 1.0000 Uani D . .
C33 C 0.3130(3) 0.66748(17) 0.84469(12) 0.0213 1.0000 Uani D . .
C34 C 0.2682(3) 0.63480(19) 0.80123(13) 0.0259 1.0000 Uani D . .
C35 C 0.3193(3) 0.5807(2) 0.77715(13) 0.0293 1.0000 Uani D . .
C36 C 0.4179(3) 0.55613(19) 0.79611(14) 0.0280 1.0000 Uani D . .
C37 C 0.4633(3) 0.58623(17) 0.83961(13) 0.0230 1.0000 Uani D . .
C38 C 0.4116(3) 0.64026(17) 0.86366(13) 0.0218 1.0000 Uani D . .
C39 C 0.2664(4) 0.5490(3) 0.73072(19) 0.0484 1.0000 Uani . . .
C40 C 0.5702(3) 0.5628(2) 0.86140(15) 0.0305 1.0000 Uani . . .
C41 C 0.3322(3) 0.78676(17) 0.90239(12) 0.0206 1.0000 Uani D . .
C42 C 0.4330(3) 0.80237(18) 0.88726(13) 0.0242 1.0000 Uani D . .
C43 C 0.5005(2) 0.85263(16) 0.91191(13) 0.0293 1.0000 Uani D . .
C44 C 0.4692(3) 0.89039(19) 0.95183(15) 0.0298 1.0000 Uani D . .
C45 C 0.3686(2) 0.87825(16) 0.96683(11) 0.0272 1.0000 Uani D . .
C46 C 0.3019(3) 0.82807(18) 0.94210(12) 0.0223 1.0000 Uani D . .
C47 C 0.60834(16) 0.86396(14) 0.89432(11) 0.0496 1.0000 Uani D . .
C48 C 0.33036(19) 0.91936(14) 1.00887(9) 0.0479 1.0000 Uani D . .
C49 C 0.1868(2) 0.68443(16) 0.91528(12) 0.0187 1.0000 Uani D . .
C50 C 0.2270(3) 0.67340(17) 0.96474(12) 0.0214 1.0000 Uani D . .
C51 C 0.1722(3) 0.63491(17) 0.99834(12) 0.0233 1.0000 Uani D . .
C52 C 0.0750(3) 0.60393(17) 0.98383(13) 0.0228 1.0000 Uani D . .
C53 C 0.0335(3) 0.61317(17) 0.93476(13) 0.0226 1.0000 Uani D . .
C54 C 0.0885(3) 0.65245(17) 0.90123(12) 0.0204 1.0000 Uani D . .
C55 C 0.2179(3) 0.6261(2) 1.05104(14) 0.0317 1.0000 Uani . . .
C56 C -0.0721(3) 0.5827(2) 0.91717(14) 0.0285 1.0000 Uani . . .
Rh1 Rh 0.26943(2) 0.227292(14) 0.871010(10) 0.0217 1.0000 Uani . . .
P2 P 0.32009(7) 0.33195(5) 0.90750(3) 0.0220 1.0000 Uani . . .
O2 O 0.4162(2) 0.35853(14) 0.87234(10) 0.0277 1.0000 Uani . . .
N2 N 0.3811(2) 0.25681(16) 0.82559(11) 0.0248 1.0000 Uani . . .
O1 O 0.3483(2) 0.15531(14) 0.77811(10) 0.0331 1.0000 Uani . . .
P1 P 0.25586(8) 0.13330(5) 0.81683(3) 0.0254 1.0000 Uani . . .
B1 B 0.1623(5) 0.1574(3) 0.9315(2) 0.0402 1.0000 Uani . . .
N1 N 0.0567(3) 0.1699(2) 0.96099(14) 0.0387 1.0000 Uani D . .
B2 B 0.2507(3) 0.7287(2) 0.87428(13) 0.0191 1.0000 Uani . . .
H13 H 0.084(3) 0.2717(12) 0.9819(10) 0.0552 1.0000 Uiso D . .
H11 H 0.006(2) 0.2319(17) 1.0153(12) 0.0552 1.0000 Uiso D . .
H12 H 0.129(2) 0.2154(16) 1.0225(11) 0.0552 1.0000 Uiso D . .
H21 H 0.024(3) 0.0646(14) 0.9633(10) 0.0742 1.0000 Uiso D . .
H23 H -0.022(2) 0.1087(16) 1.0073(14) 0.0742 1.0000 Uiso D . .
H22 H 0.101(2) 0.0908(18) 1.0094(13) 0.0742 1.0000 Uiso D . .
H32 H -0.048(3) 0.1484(16) 0.9026(12) 0.0755 1.0000 Uiso D . .
H31 H -0.098(2) 0.192(2) 0.9449(10) 0.0755 1.0000 Uiso D . .
H33 H -0.024(2) 0.2313(16) 0.9090(14) 0.0755 1.0000 Uiso D . .
H52 H 0.036(3) 0.1642(15) 0.8226(13) 0.0663 1.0000 Uiso D . .
H53 H 0.039(3) 0.0797(14) 0.8181(13) 0.0663 1.0000 Uiso D . .
H51 H -0.0229(18) 0.125(2) 0.7764(10) 0.0663 1.0000 Uiso D . .
H63 H 0.201(2) 0.0735(18) 0.7149(13) 0.0707 1.0000 Uiso D . .
H61 H 0.136(3) 0.0246(12) 0.7488(10) 0.0707 1.0000 Uiso D . .
H62 H 0.076(2) 0.0753(18) 0.7091(12) 0.0707 1.0000 Uiso D . .
H71 H 0.190(2) 0.2058(16) 0.7227(13) 0.0658 1.0000 Uiso D . .
H73 H 0.141(3) 0.2406(13) 0.7688(9) 0.0658 1.0000 Uiso D . .
H72 H 0.067(2) 0.2072(16) 0.7255(13) 0.0658 1.0000 Uiso D . .
H92 H 0.194(3) 0.0144(15) 0.8809(11) 0.0590 1.0000 Uiso D . .
H91 H 0.258(2) -0.0515(13) 0.8641(14) 0.0590 1.0000 Uiso D . .
H93 H 0.172(2) -0.0154(19) 0.8269(10) 0.0590 1.0000 Uiso D . .
H102 H 0.415(3) 0.0357(15) 0.7807(13) 0.0664 1.0000 Uiso D . .
H103 H 0.395(3) -0.0381(15) 0.8053(11) 0.0664 1.0000 Uiso D . .
H101 H 0.309(2) -0.006(2) 0.7660(10) 0.0664 1.0000 Uiso D . .
H113 H 0.446(2) 0.0912(18) 0.8663(11) 0.0643 1.0000 Uiso D . .
H111 H 0.362(2) 0.078(2) 0.9050(10) 0.0643 1.0000 Uiso D . .
H112 H 0.431(3) 0.0135(13) 0.8871(13) 0.0643 1.0000 Uiso D . .
H131 H 0.4850(13) 0.2074(10) 0.7253(7) 0.0443 1.0000 Uiso D . .
H141 H 0.5761(12) 0.3159(11) 0.7389(7) 0.0469 1.0000 Uiso D . .
H151 H 0.5471(13) 0.3845(10) 0.8080(7) 0.0440 1.0000 Uiso D . .
H182 H 0.140(2) 0.3892(19) 0.9572(8) 0.0436 1.0000 Uiso D . .
H181 H 0.077(2) 0.4322(14) 0.9146(12) 0.0436 1.0000 Uiso D . .
H183 H 0.096(2) 0.3505(14) 0.9082(11) 0.0436 1.0000 Uiso D . .
H192 H 0.2662(18) 0.4260(19) 0.8254(10) 0.0507 1.0000 Uiso D . .
H193 H 0.152(2) 0.4526(16) 0.8344(10) 0.0507 1.0000 Uiso D . .
H191 H 0.175(3) 0.3706(13) 0.8292(10) 0.0507 1.0000 Uiso D . .
H203 H 0.3443(19) 0.4898(16) 0.9054(12) 0.0490 1.0000 Uiso D . .
H201 H 0.284(3) 0.4818(15) 0.9535(8) 0.0490 1.0000 Uiso D . .
H202 H 0.228(2) 0.5194(13) 0.9062(12) 0.0490 1.0000 Uiso D . .
H221 H 0.511(2) 0.4067(16) 0.9502(9) 0.0486 1.0000 Uiso D . .
H223 H 0.523(2) 0.3857(15) 1.0067(10) 0.0486 1.0000 Uiso D . .
H222 H 0.432(2) 0.4375(13) 0.9865(13) 0.0486 1.0000 Uiso D . .
H232 H 0.283(2) 0.2805(15) 1.0042(11) 0.0527 1.0000 Uiso D . .
H231 H 0.370(2) 0.316(2) 1.0415(8) 0.0527 1.0000 Uiso D . .
H233 H 0.284(2) 0.3640(14) 1.0126(12) 0.0527 1.0000 Uiso D . .
H242 H 0.426(2) 0.2223(12) 0.9600(14) 0.0532 1.0000 Uiso D . .
H243 H 0.512(3) 0.2586(17) 0.9979(9) 0.0532 1.0000 Uiso D . .
H241 H 0.517(2) 0.2693(16) 0.9399(11) 0.0532 1.0000 Uiso D . .
H261 H 0.0667(14) 0.8004(8) 0.8896(7) 0.0291 1.0000 Uiso D . .
H281 H -0.0203(14) 0.8966(8) 0.7592(7) 0.0339 1.0000 Uiso D . .
H301 H 0.2400(14) 0.7725(8) 0.7738(7) 0.0286 1.0000 Uiso D . .
H341 H 0.2013(14) 0.6498(9) 0.7872(7) 0.0309 1.0000 Uiso D . .
H361 H 0.4528(15) 0.5200(8) 0.7800(7) 0.0341 1.0000 Uiso D . .
H381 H 0.4444(15) 0.6590(9) 0.8935(6) 0.0274 1.0000 Uiso D . .
H421 H 0.4564(15) 0.7784(9) 0.8602(6) 0.0291 1.0000 Uiso D . .
H441 H 0.5141(15) 0.9237(8) 0.9684(7) 0.0356 1.0000 Uiso D . .
H461 H 0.2344(15) 0.8216(9) 0.9527(6) 0.0271 1.0000 Uiso D . .
H501 H 0.2928(14) 0.6928(7) 0.9756(7) 0.0264 1.0000 Uiso D . .
H521 H 0.0380(15) 0.5773(7) 1.0059(7) 0.0280 1.0000 Uiso D . .
H541 H 0.0584(15) 0.6578(8) 0.8685(7) 0.0255 1.0000 Uiso D . .
H1 H 0.166(4) 0.212(3) 0.9069(19) 0.0500 1.0000 Uiso . . .
H3 H 0.225(4) 0.154(3) 0.960(2) 0.0500 1.0000 Uiso . . .
H2 H 0.142(4) 0.110(3) 0.907(2) 0.0500 1.0000 Uiso . . .
F40 F 0.0988(5) 0.7953(3) 0.67722(14) 0.0764 0.5555 Uani D 3 2
F41 F 0.1448(5) 0.7889(3) 0.68197(15) 0.0682 0.4445 Uani D 3 1
F50 F 0.0537(4) 0.8833(3) 0.68104(14) 0.0571 0.4445 Uani D 3 1
F51 F 0.0832(4) 0.9073(2) 0.68681(13) 0.0466 0.5555 Uani D 3 2
F60 F 0.2188(4) 0.8878(3) 0.70079(11) 0.0450 0.4445 Uani D 3 1
F61 F 0.2332(4) 0.8576(3) 0.69949(12) 0.0639 0.5555 Uani D 3 2
F130 F 0.6072(3) 0.8654(5) 0.8452(2) 0.0773 0.4534 Uani D 2 1
F131 F 0.6097(3) 0.9127(3) 0.8613(3) 0.0948 0.5466 Uani D 2 2
F140 F 0.6797(3) 0.8831(4) 0.93056(19) 0.0790 0.5466 Uani D 2 2
F141 F 0.6513(4) 0.9234(3) 0.9097(3) 0.0816 0.4534 Uani D 2 1
F150 F 0.6458(3) 0.8073(3) 0.8748(3) 0.0659 0.5466 Uani D 2 2
F151 F 0.6745(4) 0.8147(4) 0.9089(3) 0.0896 0.4534 Uani D 2 1
F180 F 0.2643(5) 0.9702(3) 0.99490(16) 0.1141 0.7023 Uani D 1 1
F181 F 0.3408(8) 0.9890(3) 1.0044(2) 0.0676 0.2977 Uani D 1 2
F160 F 0.4061(3) 0.9509(3) 1.03691(15) 0.0647 0.7023 Uani D 1 1
F161 F 0.3796(6) 0.9039(5) 1.0518(2) 0.0849 0.2977 Uani D 1 2
F170 F 0.2311(5) 0.9096(5) 1.0146(3) 0.0548 0.2977 Uani D 1 2
F171 F 0.2800(5) 0.8800(3) 1.03977(18) 0.0923 0.7023 Uani D 1 1

loop_
_atom_site_aniso_label
_atom_site_aniso_U_11
_atom_site_aniso_U_22
_atom_site_aniso_U_33
_atom_site_aniso_U_23
_atom_site_aniso_U_13
_atom_site_aniso_U_12
F1 0.065(2) 0.125(3) 0.072(2) 0.058(2) 0.0454(18) 0.062(2)
F2 0.0330(15) 0.107(3) 0.083(2) 0.026(2) 0.0089(15) 0.0280(17)
F3 0.084(3) 0.063(2) 0.138(4) -0.027(2) 0.053(3) 0.018(2)
F7 0.0495(17) 0.067(2) 0.071(2) -0.0237(17) -0.0173(15) -0.0080(15)
F8 0.129(3) 0.099(3) 0.0306(16) -0.0071(17) -0.0184(18) -0.016(3)
F9 0.059(2) 0.132(4) 0.103(3) -0.093(3) -0.0222(19) 0.034(2)
F10 0.0543(17) 0.087(2) 0.0435(16) 0.0121(15) -0.0015(13) 0.0344(17)
F11 0.0437(15) 0.0578(18) 0.0663(19) -0.0260(15) -0.0066(13) 0.0261(13)
F12 0.0272(13) 0.0507(17) 0.109(3) 0.0001(17) -0.0125(15) -0.0035(12)
F19 0.075(2) 0.070(2) 0.0280(13) 0.0047(13) -0.0114(13) -0.0407(16)
F20 0.0494(16) 0.069(2) 0.0485(16) 0.0231(14) -0.0104(13) 0.0124(14)
F21 0.0410(14) 0.098(2) 0.0214(11) 0.0077(13) 0.0059(10) -0.0146(15)
F22 0.0440(14) 0.0541(16) 0.0367(13) -0.0147(12) -0.0008(11) -0.0173(12)
F23 0.0363(13) 0.0653(18) 0.0361(13) 0.0023(12) 0.0053(10) -0.0278(12)
F24 0.0235(12) 0.0494(16) 0.093(2) 0.0201(15) -0.0149(13) -0.0020(11)
C1 0.054(3) 0.042(2) 0.046(3) 0.004(2) 0.026(2) -0.003(2)
C2 0.081(4) 0.039(3) 0.071(4) 0.005(2) 0.042(3) -0.016(3)
C3 0.035(3) 0.097(5) 0.058(3) 0.006(3) 0.010(2) -0.015(3)
C4 0.041(2) 0.040(2) 0.031(2) -0.0015(17) -0.0061(17) -0.0043(18)
C5 0.034(2) 0.080(4) 0.047(3) -0.006(3) -0.007(2) -0.009(2)
C6 0.075(4) 0.059(3) 0.031(2) -0.012(2) -0.011(2) -0.008(3)
C7 0.063(3) 0.051(3) 0.045(3) 0.011(2) -0.018(2) 0.006(2)
C8 0.043(2) 0.0226(18) 0.038(2) -0.0022(15) 0.0050(17) 0.0032(16)
C9 0.066(3) 0.027(2) 0.051(3) 0.0041(19) 0.013(2) -0.006(2)
C10 0.072(4) 0.034(2) 0.058(3) -0.004(2) 0.021(3) 0.010(2)
C11 0.053(3) 0.040(3) 0.059(3) 0.000(2) -0.012(2) 0.011(2)
C12 0.0318(19) 0.0246(17) 0.0294(18) -0.0015(14) 0.0082(14) -0.0002(14)
C13 0.046(2) 0.032(2) 0.037(2) -0.0072(17) 0.0195(18) -0.0027(17)
C14 0.043(2) 0.034(2) 0.048(2) 0.0000(18) 0.028(2) -0.0012(18)
C15 0.036(2) 0.032(2) 0.045(2) -0.0045(17) 0.0174(18) -0.0059(16)
C16 0.0241(17) 0.0226(16) 0.0341(19) -0.0020(14) 0.0088(14) 0.0010(13)
C17 0.0268(17) 0.0234(17) 0.0313(18) 0.0051(14) 0.0081(14) 0.0025(14)
C18 0.0268(19) 0.036(2) 0.045(2) 0.0105(18) 0.0108(17) 0.0078(16)
C19 0.041(2) 0.043(2) 0.037(2) 0.0130(18) 0.0054(18) 0.0070(19)
C20 0.039(2) 0.0236(19) 0.055(3) -0.0031(18) 0.0078(19) 0.0008(16)
C21 0.0263(17) 0.0302(19) 0.0294(18) -0.0004(14) -0.0012(14) -0.0050(14)
C22 0.036(2) 0.039(2) 0.041(2) -0.0043(18) -0.0038(17) -0.0090(18)
C23 0.039(2) 0.061(3) 0.029(2) 0.002(2) 0.0010(17) -0.008(2)
C24 0.038(2) 0.036(2) 0.053(3) 0.000(2) -0.012(2) 0.0046(18)
C25 0.0206(15) 0.0214(15) 0.0181(14) 0.0024(12) -0.0003(11) -0.0032(12)
C26 0.0257(17) 0.0258(17) 0.0217(16) 0.0038(13) 0.0041(13) -0.0001(13)
C27 0.0273(18) 0.0253(17) 0.0315(18) 0.0083(14) 0.0052(14) 0.0030(14)
C28 0.0256(17) 0.0282(18) 0.0300(18) 0.0078(14) -0.0031(14) -0.0016(14)
C29 0.0288(17) 0.0268(17) 0.0217(16) 0.0039(13) -0.0004(13) -0.0065(14)
C30 0.0225(16) 0.0270(17) 0.0218(16) 0.0015(13) 0.0032(13) -0.0010(13)
C31 0.040(2) 0.052(3) 0.045(2) 0.022(2) 0.0136(19) 0.021(2)
C32 0.0485(19) 0.0424(19) 0.0238(16) 0.0081(14) 0.0016(15) -0.0002(16)
C33 0.0223(16) 0.0184(15) 0.0236(16) 0.0007(12) 0.0052(12) -0.0018(12)
C34 0.0232(16) 0.0257(17) 0.0285(18) -0.0019(14) -0.0002(13) 0.0017(13)
C35 0.0267(18) 0.0324(19) 0.0285(18) -0.0094(15) 0.0005(14) 0.0000(15)
C36 0.0308(18) 0.0232(17) 0.0309(18) -0.0045(14) 0.0084(15) 0.0014(14)
C37 0.0208(16) 0.0203(15) 0.0283(17) 0.0018(13) 0.0043(13) 0.0010(12)
C38 0.0231(16) 0.0197(15) 0.0230(16) 0.0015(12) 0.0037(12) -0.0001(12)
C39 0.048(3) 0.050(3) 0.045(3) -0.023(2) -0.006(2) 0.009(2)
C40 0.0275(18) 0.0302(19) 0.034(2) -0.0031(15) 0.0009(15) 0.0069(15)
C41 0.0203(15) 0.0197(15) 0.0215(15) 0.0039(12) 0.0009(12) 0.0011(12)
C42 0.0257(17) 0.0217(16) 0.0256(17) 0.0010(13) 0.0051(13) -0.0004(13)
C43 0.0211(16) 0.0256(17) 0.042(2) 0.0021(15) 0.0062(14) -0.0054(13)
C44 0.0273(18) 0.0240(17) 0.037(2) -0.0037(15) -0.0006(15) -0.0074(14)
C45 0.0280(17) 0.0227(16) 0.0311(18) -0.0040(14) 0.0027(14) -0.0037(13)
C46 0.0195(15) 0.0225(16) 0.0250(16) 0.0003(13) 0.0018(12) -0.0018(12)
C47 0.0290(18) 0.044(2) 0.079(3) -0.0008(19) 0.0209(18) -0.0116(16)
C48 0.047(2) 0.052(2) 0.045(2) -0.0238(18) 0.0091(17) -0.0061(18)
C49 0.0191(15) 0.0161(14) 0.0210(15) 0.0009(12) 0.0018(12) 0.0012(11)
C50 0.0191(15) 0.0206(15) 0.0244(16) 0.0005(13) 0.0016(12) 0.0003(12)
C51 0.0244(16) 0.0254(17) 0.0202(16) 0.0025(13) 0.0037(12) 0.0015(13)
C52 0.0224(16) 0.0208(16) 0.0257(17) 0.0029(13) 0.0044(13) -0.0018(13)
C53 0.0205(16) 0.0233(16) 0.0243(16) 0.0002(13) 0.0037(13) -0.0024(13)
C54 0.0200(15) 0.0215(15) 0.0195(15) -0.0003(12) 0.0002(12) -0.0009(12)
C55 0.0264(18) 0.043(2) 0.0257(18) 0.0089(16) 0.0019(14) -0.0064(16)
C56 0.0246(17) 0.0321(19) 0.0287(18) 0.0025(15) 0.0012(14) -0.0051(14)
Rh1 0.02247(13) 0.02061(13) 0.02226(13) 0.00011(10) 0.00376(9) -0.00228(10)
P2 0.0212(4) 0.0207(4) 0.0245(4) -0.0012(3) 0.0041(3) -0.0013(3)
O2 0.0256(12) 0.0268(13) 0.0322(13) -0.0059(10) 0.0102(10) -0.0051(10)
N2 0.0268(15) 0.0223(14) 0.0261(15) 0.0003(11) 0.0063(12) -0.0019(11)
O1 0.0423(16) 0.0266(13) 0.0318(14) -0.0048(11) 0.0110(12) -0.0058(12)
P1 0.0298(5) 0.0221(4) 0.0244(4) -0.0006(3) 0.0024(3) -0.0024(3)
B1 0.050(3) 0.029(2) 0.043(3) 0.005(2) 0.018(2) -0.001(2)
N1 0.0384(19) 0.0381(19) 0.042(2) 0.0045(15) 0.0140(15) -0.0093(15)
B2 0.0192(16) 0.0196(16) 0.0187(16) -0.0011(13) 0.0017(13) -0.0006(13)
F40 0.137(6) 0.062(4) 0.030(3) -0.007(3) 0.006(3) -0.030(4)
F41 0.122(6) 0.055(4) 0.028(3) -0.003(3) 0.009(4) 0.005(4)
F50 0.040(3) 0.098(6) 0.032(3) 0.025(3) -0.008(3) 0.005(4)
F51 0.067(4) 0.041(3) 0.033(3) 0.018(2) 0.009(2) 0.009(3)
F60 0.049(4) 0.050(4) 0.037(3) 0.015(3) 0.011(3) -0.008(3)
F61 0.044(3) 0.108(5) 0.041(3) 0.040(3) 0.016(2) 0.024(3)
F130 0.057(4) 0.103(6) 0.077(4) -0.014(5) 0.035(4) -0.037(4)
F131 0.056(4) 0.092(5) 0.143(6) 0.081(4) 0.049(4) 0.011(3)
F140 0.023(2) 0.108(5) 0.106(5) -0.038(4) 0.005(3) -0.015(3)
F141 0.053(4) 0.055(4) 0.143(6) -0.042(4) 0.048(4) -0.035(3)
F150 0.035(3) 0.052(3) 0.117(5) -0.041(3) 0.042(3) -0.017(2)
F151 0.032(3) 0.093(6) 0.147(7) 0.062(5) 0.026(4) 0.018(3)
F180 0.138(5) 0.123(5) 0.075(3) -0.043(3) -0.021(4) 0.094(4)
F181 0.067(6) 0.046(4) 0.094(6) -0.038(5) 0.032(5) -0.017(5)
F160 0.052(2) 0.089(3) 0.054(3) -0.048(2) 0.009(2) -0.030(2)
F161 0.090(7) 0.117(7) 0.046(5) -0.027(6) -0.004(5) 0.038(6)
F170 0.032(4) 0.080(6) 0.055(5) -0.048(5) 0.016(4) -0.012(4)
F171 0.116(4) 0.097(4) 0.072(3) -0.048(3) 0.059(3) -0.063(3)

loop_
_atom_type_symbol
_atom_type_scat_dispersion_real
_atom_type_scat_dispersion_imag
_atom_type_scat_Cromer_Mann_a1
_atom_type_scat_Cromer_Mann_b1
_atom_type_scat_Cromer_Mann_a2
_atom_type_scat_Cromer_Mann_b2
_atom_type_scat_Cromer_Mann_a3
_atom_type_scat_Cromer_Mann_b3
_atom_type_scat_Cromer_Mann_a4
_atom_type_scat_Cromer_Mann_b4
_atom_type_scat_Cromer_Mann_c
_atom_type_scat_source
Rh -1.1178 0.9187 19.2957 0.7515 14.3501 8.2176 4.7343 25.8749 1.2892 98.6062 5.3280 'International Tables Vol C 4.2.6.8 and 6.1.1.4'
C 0.0033 0.0016 2.3100 20.8439 1.0200 10.2075 1.5886 0.5687 0.8650 51.6512 0.2156 'International Tables Vol C 4.2.6.8 and 6.1.1.4'
H 0.0000 0.0000 0.4930 10.5109 0.3229 26.1257 0.1402 3.1424 0.0408 57.7998 0.0030 'International Tables Vol C 4.2.6.8 and 6.1.1.4'
B 0.0013 0.0007 2.0545 23.2185 1.3326 1.0210 1.0979 60.3498 0.7068 0.1403 -0.1932 'International Tables Vol C 4.2.6.8 and 6.1.1.4'
F 0.0171 0.0103 3.5392 10.2825 2.6412 4.2944 1.5170 0.2615 1.0243 26.1476 0.2776 'International Tables Vol C 4.2.6.8 and 6.1.1.4'
N 0.0061 0.0033 12.2126 0.0057 3.1322 9.8933 2.0125 28.9975 1.1663 0.5826 -11.5290 'International Tables Vol C 4.2.6.8 and 6.1.1.4'
O 0.0106 0.0060 3.0485 13.2771 2.2868 5.7011 1.5463 0.3239 0.8670 32.9089 0.2508 'International Tables Vol C 4.2.6.8 and 6.1.1.4'
P 0.1023 0.0942 6.4345 1.9067 4.1791 27.1570 1.7800 0.5260 1.4908 68.1645 1.1149 'International Tables Vol C 4.2.6.8 and 6.1.1.4'

loop_
_geom_angle_atom_site_label_1
_geom_angle_atom_site_label_2
_geom_angle_atom_site_label_3
_geom_angle
_geom_angle_publ_flag
N1 C1 H13 108.4(16) no
N1 C1 H11 109.4(16) no
H13 C1 H11 109.7(17) no
N1 C1 H12 108.9(16) no
H13 C1 H12 110.6(17) no
H11 C1 H12 109.8(17) no
N1 C2 H21 108.2(17) no
N1 C2 H23 108.4(17) no
H21 C2 H23 110.9(18) no
N1 C2 H22 108.5(17) no
H21 C2 H22 110.7(18) no
H23 C2 H22 110.1(18) no
N1 C3 H32 108.0(17) no
N1 C3 H31 108.8(17) no
H32 C3 H31 109.6(18) no
N1 C3 H33 109.5(17) no
H32 C3 H33 110.5(18) no
H31 C3 H33 110.4(18) no
C5 C4 C6 109.9(4) yes
C5 C4 C7 108.1(4) yes
C6 C4 C7 109.3(4) yes
C5 C4 P1 108.2(3) yes
C6 C4 P1 115.1(3) yes
C7 C4 P1 105.9(3) yes
C4 C5 H52 109.6(17) no
C4 C5 H53 110.6(17) no
H52 C5 H53 110.5(18) no
C4 C5 H51 108.2(17) no
H52 C5 H51 109.2(18) no
H53 C5 H51 108.7(18) no
C4 C6 H63 110.3(17) no
C4 C6 H61 109.9(17) no
H63 C6 H61 109.1(18) no
C4 C6 H62 109.5(17) no
H63 C6 H62 109.2(18) no
H61 C6 H62 108.9(18) no
C4 C7 H71 110.2(17) no
C4 C7 H73 109.9(17) no
H71 C7 H73 109.9(18) no
C4 C7 H72 108.6(17) no
H71 C7 H72 108.9(18) no
H73 C7 H72 109.4(18) no
C9 C8 C10 109.0(4) yes
C9 C8 C11 109.1(4) yes
C10 C8 C11 108.5(4) yes
C9 C8 P1 112.8(3) yes
C10 C8 P1 113.2(3) yes
C11 C8 P1 104.0(3) yes
C8 C9 H92 110.5(16) no
C8 C9 H91 109.7(16) no
H92 C9 H91 109.7(18) no
C8 C9 H93 108.2(16) no
H92 C9 H93 109.2(18) no
H91 C9 H93 109.5(18) no
C8 C10 H102 109.8(17) no
C8 C10 H103 109.1(17) no
H102 C10 H103 108.9(18) no
C8 C10 H101 109.9(17) no
H102 C10 H101 109.2(18) no
H103 C10 H101 109.8(18) no
C8 C11 H113 109.7(17) no
C8 C11 H111 109.2(17) no
H113 C11 H111 109.3(18) no
C8 C11 H112 109.2(16) no
H113 C11 H112 109.6(18) no
H111 C11 H112 109.8(18) no
C13 C12 N2 123.8(3) yes
C13 C12 O1 118.6(3) yes
N2 C12 O1 117.5(3) yes
C12 C13 C14 117.6(4) yes
C12 C13 H131 120.8(13) no
C14 C13 H131 121.6(13) no
C13 C14 C15 120.4(4) yes
C13 C14 H141 120.3(13) no
C15 C14 H141 119.3(13) no
C14 C15 C16 117.9(4) yes
C14 C15 H151 121.1(13) no
C16 C15 H151 121.0(13) no
C15 C16 O2 119.3(3) yes
C15 C16 N2 123.4(3) yes
O2 C16 N2 117.3(3) yes
C18 C17 C19 107.9(3) yes
C18 C17 C20 110.0(3) yes
C19 C17 C20 109.3(3) yes
C18 C17 P2 108.7(2) yes
C19 C17 P2 105.3(3) yes
C20 C17 P2 115.3(3) yes
C17 C18 H182 110.8(16) no
C17 C18 H181 109.7(16) no
H182 C18 H181 108.5(17) no
C17 C18 H183 110.3(16) no
H182 C18 H183 109.2(17) no
H181 C18 H183 108.3(17) no
C17 C19 H192 110.1(16) no
C17 C19 H193 109.0(16) no
H192 C19 H193 109.4(17) no
C17 C19 H191 109.1(16) no
H192 C19 H191 109.3(17) no
H193 C19 H191 110.0(17) no
C17 C20 H203 110.4(16) no
C17 C20 H201 110.4(16) no
H203 C20 H201 109.1(17) no
C17 C20 H202 108.7(16) no
H203 C20 H202 109.5(17) no
H201 C20 H202 108.8(17) no
C22 C21 C23 110.0(3) yes
C22 C21 C24 108.8(3) yes
C23 C21 C24 109.1(4) yes
C22 C21 P2 114.8(3) yes
C23 C21 P2 109.6(3) yes
C24 C21 P2 104.3(3) yes
C21 C22 H221 110.8(16) no
C21 C22 H223 108.4(16) no
H221 C22 H223 108.6(17) no
C21 C22 H222 110.8(16) no
H221 C22 H222 109.5(17) no
H223 C22 H222 108.7(17) no
C21 C23 H232 109.9(16) no
C21 C23 H231 109.2(16) no
H232 C23 H231 109.4(17) no
C21 C23 H233 109.9(16) no
H232 C23 H233 109.5(17) no
H231 C23 H233 108.9(17) no
C21 C24 H242 109.7(16) no
C21 C24 H243 108.8(16) no
H242 C24 H243 109.3(17) no
C21 C24 H241 109.6(16) no
H242 C24 H241 109.5(17) no
H243 C24 H241 110.0(17) no
C26 C25 C30 114.9(3) yes
C26 C25 B2 121.0(3) yes
C30 C25 B2 123.8(3) yes
C25 C26 C27 123.2(3) yes
C25 C26 H261 118.7(13) no
C27 C26 H261 118.0(13) no
C26 C27 C28 120.6(3) yes
C26 C27 C31 120.4(3) yes
C28 C27 C31 119.1(3) yes
C27 C28 C29 118.0(3) yes
C27 C28 H281 121.4(13) no
C29 C28 H281 120.6(13) no
C28 C29 C30 120.8(3) yes
C28 C29 C32 120.4(2) yes
C30 C29 C32 118.7(2) yes
C25 C30 C29 122.4(3) yes
C25 C30 H301 119.1(13) no
C29 C30 H301 118.5(13) no
C27 C31 F2 112.5(4) yes
C27 C31 F1 112.9(3) yes
F2 C31 F1 105.6(4) yes
C27 C31 F3 112.7(4) yes
F2 C31 F3 104.7(4) yes
F1 C31 F3 107.8(5) yes
C29 C32 F41 112.61(5) yes
C29 C32 F50 112.68(5) yes
F41 C32 F50 106.18(6) yes
C29 C32 F60 112.59(5) yes
F41 C32 F60 106.10(6) yes
F50 C32 F60 106.14(6) yes
C29 C32 F40 112.59(5) yes
C29 C32 F51 112.61(5) yes
F40 C32 F51 106.10(6) yes
C29 C32 F61 112.68(5) yes
F40 C32 F61 106.18(6) yes
F51 C32 F61 106.15(5) yes
C34 C33 C38 115.5(3) yes
C34 C33 B2 122.5(3) yes
C38 C33 B2 121.8(3) yes
C33 C34 C35 122.5(3) yes
C33 C34 H341 119.4(13) no
C35 C34 H341 118.0(13) no
C34 C35 C36 120.6(3) yes
C34 C35 C39 119.1(3) yes
C36 C35 C39 120.3(3) yes
C35 C36 C37 118.3(3) yes
C35 C36 H361 121.0(13) no
C37 C36 H361 120.7(13) no
C36 C37 C38 120.8(3) yes
C36 C37 C40 120.8(3) yes
C38 C37 C40 118.4(3) yes
C33 C38 C37 122.1(3) yes
C33 C38 H381 119.3(13) no
C37 C38 H381 118.6(13) no
C35 C39 F7 111.5(4) yes
C35 C39 F8 112.7(4) yes
F7 C39 F8 102.5(4) yes
C35 C39 F9 113.7(4) yes
F7 C39 F9 105.9(4) yes
F8 C39 F9 109.8(5) yes
C37 C40 F12 111.3(3) yes
C37 C40 F11 113.5(3) yes
F12 C40 F11 105.8(3) yes
C37 C40 F10 112.9(3) yes
F12 C40 F10 105.0(4) yes
F11 C40 F10 107.7(3) yes
C42 C41 C46 115.0(3) yes
C42 C41 B2 123.7(3) yes
C46 C41 B2 121.1(3) yes
C41 C42 C43 122.4(3) yes
C41 C42 H421 119.3(13) no
C43 C42 H421 118.3(13) no
C42 C43 C44 120.8(3) yes
C42 C43 C47 118.7(2) yes
C44 C43 C47 120.5(2) yes
C43 C44 C45 118.5(3) yes
C43 C44 H441 121.0(13) no
C45 C44 H441 120.5(13) no
C44 C45 C46 120.3(3) yes
C44 C45 C48 120.4(2) yes
C46 C45 C48 119.4(2) yes
C41 C46 C45 122.9(3) yes
C41 C46 H461 118.8(13) no
C45 C46 H461 118.3(13) no
C43 C47 F130 112.84(5) yes
C43 C47 F141 112.99(5) yes
F130 C47 F141 105.78(6) yes
C43 C47 F151 112.94(5) yes
F130 C47 F151 105.78(6) yes
F141 C47 F151 105.86(6) yes
C43 C47 F131 112.93(5) yes
C43 C47 F140 112.84(5) yes
F131 C47 F140 105.82(6) yes
C43 C47 F150 112.98(5) yes
F131 C47 F150 105.88(6) yes
F140 C47 F150 105.76(6) yes
C45 C48 F180 113.67(5) yes
C45 C48 F160 113.75(5) yes
F180 C48 F160 105.01(6) yes
C45 C48 F171 113.61(5) yes
F180 C48 F171 104.96(6) yes
F160 C48 F171 104.90(5) yes
C45 C48 F181 113.61(5) yes
C45 C48 F161 113.68(5) yes
F181 C48 F161 104.96(6) yes
C45 C48 F170 113.73(5) yes
F181 C48 F170 104.94(6) yes
F161 C48 F170 104.99(6) yes
C50 C49 C54 115.8(3) yes
C50 C49 B2 123.6(3) yes
C54 C49 B2 120.6(3) yes
C49 C50 C51 122.4(3) yes
C49 C50 H501 118.9(13) no
C51 C50 H501 118.7(13) no
C50 C51 C52 120.9(3) yes
C50 C51 C55 120.1(3) yes
C52 C51 C55 118.9(3) yes
C51 C52 C53 118.0(3) yes
C51 C52 H521 121.7(13) no
C53 C52 H521 120.3(13) no
C52 C53 C54 120.8(3) yes
C52 C53 C56 120.6(3) yes
C54 C53 C56 118.5(3) yes
C49 C54 C53 122.0(3) yes
C49 C54 H541 119.2(13) no
C53 C54 H541 118.8(13) no
C51 C55 F20 112.1(3) yes
C51 C55 F21 112.5(3) yes
F20 C55 F21 105.7(3) yes
C51 C55 F19 112.6(3) yes
F20 C55 F19 106.3(3) yes
F21 C55 F19 107.2(3) yes
C53 C56 F23 112.9(3) yes
C53 C56 F22 112.2(3) yes
F23 C56 F22 105.8(3) yes
C53 C56 F24 112.0(3) yes
F23 C56 F24 107.0(3) yes
F22 C56 F24 106.4(3) yes
P2 Rh1 N2 80.81(9) yes
P2 Rh1 P1 161.63(3) yes
N2 Rh1 P1 80.86(9) yes
P2 Rh1 B1 108.08(12) yes
N2 Rh1 B1 163.24(15) yes
P1 Rh1 B1 89.98(12) yes
P2 Rh1 H1 95.8(17) yes
N2 Rh1 H1 172.6(17) yes
P1 Rh1 H1 102.3(17) yes
B1 Rh1 H1 24.1(17) yes
C21 P2 C17 114.48(18) yes
C21 P2 Rh1 119.29(13) yes
C17 P2 Rh1 118.27(13) yes
C21 P2 O2 97.68(15) yes
C17 P2 O2 98.91(15) yes
Rh1 P2 O2 101.71(9) yes
C16 O2 P2 118.6(2) yes
C16 N2 C12 116.8(3) yes
C16 N2 Rh1 121.5(2) yes
C12 N2 Rh1 121.6(2) yes
C12 O1 P1 118.9(2) yes
C8 P1 C4 113.47(19) yes
C8 P1 O1 97.14(17) yes
C4 P1 O1 99.21(18) yes
C8 P1 Rh1 121.76(14) yes
C4 P1 Rh1 117.33(15) yes
O1 P1 Rh1 100.97(10) yes
Rh1 B1 N1 137.5(3) yes
Rh1 B1 H1 35(2) yes
N1 B1 H1 102(2) yes
Rh1 B1 H3 95(3) yes
N1 B1 H3 105(3) yes
H1 B1 H3 113(4) yes
Rh1 B1 H2 98(3) yes
N1 B1 H2 104(3) yes
H1 B1 H2 112(4) yes
H3 B1 H2 120(4) yes
C2 N1 C3 110.1(4) yes
C2 N1 B1 106.5(4) yes
C3 N1 B1 111.5(4) yes
C2 N1 C1 107.6(4) yes
C3 N1 C1 108.3(4) yes
B1 N1 C1 112.8(3) yes
C49 B2 C41 110.4(3) yes
C49 B2 C25 110.2(3) yes
C41 B2 C25 105.1(3) yes
C49 B2 C33 105.1(3) yes
C41 B2 C33 112.3(3) yes
C25 B2 C33 113.8(3) yes
B1 H1 Rh1 121(4) yes

loop_
_geom_bond_atom_site_label_1
_geom_bond_atom_site_label_2
_geom_bond_distance
_geom_bond_publ_flag
F1 C31 1.325(5) yes
F2 C31 1.333(6) yes
F3 C31 1.320(6) yes
F7 C39 1.359(6) yes
F8 C39 1.319(7) yes
F9 C39 1.308(5) yes
F10 C40 1.326(5) yes
F11 C40 1.329(4) yes
F12 C40 1.336(5) yes
F19 C55 1.330(5) yes
F20 C55 1.340(5) yes
F21 C55 1.331(4) yes
F22 C56 1.336(5) yes
F23 C56 1.338(4) yes
F24 C56 1.329(5) yes
C1 N1 1.480(6) yes
C1 H13 0.97(2) no
C1 H11 0.96(2) no
C1 H12 0.97(2) no
C2 N1 1.492(6) yes
C2 H21 0.97(2) no
C2 H23 0.97(2) no
C2 H22 0.97(2) no
C3 N1 1.487(7) yes
C3 H32 0.97(2) no
C3 H31 0.97(2) no
C3 H33 0.96(2) no
C4 C5 1.534(7) yes
C4 C6 1.526(6) yes
C4 C7 1.530(6) yes
C4 P1 1.856(4) yes
C5 H52 0.97(2) no
C5 H53 0.96(2) no
C5 H51 0.97(2) no
C6 H63 0.97(2) no
C6 H61 0.97(2) no
C6 H62 0.96(2) no
C7 H71 0.96(2) no
C7 H73 0.96(2) no
C7 H72 0.96(2) no
C8 C9 1.529(6) yes
C8 C10 1.527(6) yes
C8 C11 1.532(6) yes
C8 P1 1.878(4) yes
C9 H92 0.96(2) no
C9 H91 0.96(2) no
C9 H93 0.96(2) no
C10 H102 0.97(2) no
C10 H103 0.96(2) no
C10 H101 0.96(2) no
C11 H113 0.96(2) no
C11 H111 0.96(2) no
C11 H112 0.97(2) no
C12 C13 1.381(5) yes
C12 N2 1.354(5) yes
C12 O1 1.345(4) yes
C13 C14 1.388(6) yes
C13 H131 0.930(19) no
C14 C15 1.384(6) yes
C14 H141 0.933(19) no
C15 C16 1.385(5) yes
C15 H151 0.929(19) no
C16 O2 1.343(4) yes
C16 N2 1.355(5) yes
C17 C18 1.529(5) yes
C17 C19 1.537(6) yes
C17 C20 1.534(5) yes
C17 P2 1.860(4) yes
C18 H182 0.963(19) no
C18 H181 0.965(19) no
C18 H183 0.959(19) no
C19 H192 0.954(19) no
C19 H193 0.962(19) no
C19 H191 0.957(19) no
C20 H203 0.963(19) no
C20 H201 0.965(19) no
C20 H202 0.963(19) no
C21 C22 1.535(5) yes
C21 C23 1.529(6) yes
C21 C24 1.534(6) yes
C21 P2 1.861(4) yes
C22 H221 0.965(19) no
C22 H223 0.967(19) no
C22 H222 0.963(19) no
C23 H232 0.97(2) no
C23 H231 0.963(19) no
C23 H233 0.97(2) no
C24 H242 0.969(19) no
C24 H243 0.97(2) no
C24 H241 0.964(19) no
C25 C26 1.397(5) yes
C25 C30 1.403(4) yes
C25 B2 1.636(5) yes
C26 C27 1.387(5) yes
C26 H261 0.934(19) no
C27 C28 1.391(5) yes
C27 C31 1.494(5) yes
C28 C29 1.378(5) yes
C28 H281 0.933(19) no
C29 C30 1.402(5) yes
C29 C32 1.495(3) yes
C30 H301 0.938(19) no
C32 F41 1.320(5) yes
C32 F50 1.317(5) yes
C32 F60 1.328(5) yes
C32 F40 1.322(5) yes
C32 F51 1.333(4) yes
C32 F61 1.313(5) yes
C33 C34 1.398(5) yes
C33 C38 1.405(5) yes
C33 B2 1.636(5) yes
C34 C35 1.393(5) yes
C34 H341 0.941(19) no
C35 C36 1.386(5) yes
C35 C39 1.491(6) yes
C36 C37 1.381(5) yes
C36 H361 0.936(19) no
C37 C38 1.394(5) yes
C37 C40 1.494(5) yes
C38 H381 0.942(19) no
C41 C42 1.404(5) yes
C41 C46 1.401(5) yes
C41 B2 1.639(5) yes
C42 C43 1.400(5) yes
C42 H421 0.926(19) no
C43 C44 1.374(5) yes
C43 C47 1.499(3) yes
C44 C45 1.389(5) yes
C44 H441 0.931(19) no
C45 C46 1.393(4) yes
C45 C48 1.485(3) yes
C46 H461 0.933(19) no
C47 F130 1.322(5) yes
C47 F141 1.290(5) yes
C47 F151 1.284(5) yes
C47 F131 1.275(4) yes
C47 F140 1.322(4) yes
C47 F150 1.292(4) yes
C48 F180 1.302(4) yes
C48 F160 1.310(4) yes
C48 F171 1.317(4) yes
C48 F181 1.317(5) yes
C48 F161 1.299(5) yes
C48 F170 1.293(5) yes
C49 C50 1.401(5) yes
C49 C54 1.404(4) yes
C49 B2 1.649(5) yes
C50 C51 1.389(5) yes
C50 H501 0.932(19) no
C51 C52 1.386(5) yes
C51 C55 1.497(5) yes
C52 C53 1.392(5) yes
C52 H521 0.933(19) no
C53 C54 1.397(5) yes
C53 C56 1.494(5) yes
C54 H541 0.937(19) no
Rh1 P2 2.2594(9) yes
Rh1 N2 2.026(3) yes
Rh1 P1 2.2832(9) yes
Rh1 B1 2.567(5) yes
Rh1 H1 1.72(5) no
P2 O2 1.681(3) yes
O1 P1 1.686(3) yes
B1 N1 1.631(6) yes
B1 H1 1.22(5) yes
B1 H3 1.06(5) yes
B1 H2 1.12(5) yes
